data_1506711
loop_
_publ_author_name
'Loeb, Stephen J.'
'Tiburcio, Jorge'
'Vella, Sarah J.'

_publ_contact_author
;
 Stephen J. Loeb
 Department of Chemistry and Biochemistry
 University of Windsor
 Windsor, Ontario, Canada
 N9B 3P4
;
_publ_section_title
;
 [2]pseudorotaxane formation with N-benzylanilinium axles and 24-crown-8
 ether wheels.
;
_journal_issue 22
_journal_name_full 'Organic letters'
_journal_page_first 4923
_journal_page_last 4926
_journal_paper_doi 10.1021/ol051786e
_journal_volume 7
_journal_year 2005
_chemical_formula_sum 'C16 H15 F6 N O4 S'
_chemical_formula_weight 431.35
_chemical_name_systematic
; 
 ? 
;
_space_group_IT_number 61
_symmetry_cell_setting orthorhombic
_symmetry_space_group_name_Hall '-P 2ac 2ab'
_symmetry_space_group_name_H-M 'P b c a'
_atom_sites_solution_hydrogens geom
_atom_sites_solution_primary direct
_atom_sites_solution_secondary difmap
_audit_creation_method SHELXL-97
_cell_angle_alpha 90.00
_cell_angle_beta 90.00
_cell_angle_gamma 90.00
_cell_formula_units_Z 8
_cell_length_a 17.1855(11)
_cell_length_b 8.6653(6)
_cell_length_c 24.9779(16)
_cell_measurement_temperature 173(2)
_cell_measurement_theta_max 28.3
_cell_measurement_theta_min 1.5
_cell_volume 3719.6(4)
_computing_cell_refinement 'Bruker SAINT'
_computing_data_collection 'Bruker SMART'
_computing_data_reduction 'Bruker SHELXTL XPREP'
_computing_molecular_graphics 'Bruker SHELXTL XP'
_computing_publication_material 'Bruker SHELXTL XCIF'
_computing_structure_refinement 'SHELXL-97 (Sheldrick, 1997)'
_computing_structure_solution 'SHELXS-97 (Sheldrick, 1997)'
_diffrn_ambient_temperature 173(2)
_diffrn_measured_fraction_theta_full 0.995
_diffrn_measured_fraction_theta_max 0.995
_diffrn_measurement_device_type 'Bruker APEX CCD'
_diffrn_measurement_method 'hemisphere scans'
_diffrn_radiation_monochromator graphite
_diffrn_radiation_source 'fine-focus sealed tube'
_diffrn_radiation_type MoK\a
_diffrn_radiation_wavelength 0.71073
_diffrn_reflns_av_R_equivalents 0.0787
_diffrn_reflns_av_sigmaI/netI 0.0534
_diffrn_reflns_limit_h_max 18
_diffrn_reflns_limit_h_min -18
_diffrn_reflns_limit_k_max 9
_diffrn_reflns_limit_k_min -9
_diffrn_reflns_limit_l_max 26
_diffrn_reflns_limit_l_min -26
_diffrn_reflns_number 17634
_diffrn_reflns_theta_full 22.50
_diffrn_reflns_theta_max 22.50
_diffrn_reflns_theta_min 2.02
_diffrn_standards_decay_%
;
;
_diffrn_standards_number 50
_exptl_absorpt_coefficient_mu 0.255
_exptl_absorpt_correction_T_max 1.000000
_exptl_absorpt_correction_T_min 0.464560
_exptl_absorpt_correction_type empirical
_exptl_crystal_colour colourless
_exptl_crystal_density_diffrn 1.541
_exptl_crystal_density_meas
;
;
_exptl_crystal_density_method 'not measured'
_exptl_crystal_description block
_exptl_crystal_F_000 1760
_exptl_crystal_size_max 0.18
_exptl_crystal_size_mid 0.24
_exptl_crystal_size_min 0.24
_refine_diff_density_max 0.359
_refine_diff_density_min -0.297
_refine_diff_density_rms 0.058
_refine_ls_extinction_method none
_refine_ls_goodness_of_fit_ref 1.149
_refine_ls_hydrogen_treatment mixed
_refine_ls_matrix_type full
_refine_ls_number_parameters 253
_refine_ls_number_reflns 2426
_refine_ls_number_restraints 0
_refine_ls_restrained_S_all 1.149
_refine_ls_R_factor_all 0.1007
_refine_ls_R_factor_gt 0.0885
_refine_ls_shift/su_max 0.000
_refine_ls_shift/su_mean 0.000
_refine_ls_structure_factor_coef Fsqd
_refine_ls_weighting_details 'calc w=1/[\s^2^(Fo^2^)+(0.0000P)^2^+14.1817P] where P=(Fo^2^+2Fc^2^)/3'
_refine_ls_weighting_scheme calc
_refine_ls_wR_factor_gt 0.1656
_refine_ls_wR_factor_ref 0.1718
_reflns_number_gt 2111
_reflns_number_total 2426
_reflns_threshold_expression >2sigma(I)
_cod_data_source_file ol051786esi20050728_035806.cif
_cod_data_source_block Axle
_cod_depositor_comments
;
The following automatic conversions were performed:

'_symmetry_cell_setting' value 'Orthorhombic' changed to
'orthorhombic' according to
/home/saulius/struct/CIF-dictionaries/cif_core.dic dictionary named
'cif_core.dic' version 2.4.1 from 2010-06-29.

Automatic conversion script
Id: cif_fix_values 1715 2011-07-08 13:25:40Z adriana 
;
_cod_original_sg_symbol_H-M Pbca
_cod_database_code 1506711

loop_
_symmetry_equiv_pos_as_xyz
'x, y, z'
'-x+1/2, -y, z+1/2'
'-x, y+1/2, -z+1/2'
'x+1/2, -y+1/2, -z'
'-x, -y, -z'
'x-1/2, y, -z-1/2'
'x, -y-1/2, z-1/2'
'-x-1/2, y-1/2, z'

loop_
_atom_site_label
_atom_site_type_symbol
_atom_site_fract_x
_atom_site_fract_y
_atom_site_fract_z
_atom_site_U_iso_or_equiv
_atom_site_adp_type
_atom_site_occupancy
_atom_site_symmetry_multiplicity
_atom_site_calc_flag
_atom_site_refinement_flags
O1 O 0.1867(3) 0.7192(6) 0.47131(18) 0.0734(14) Uani 1 1 d .
N1 N 0.1355(2) 0.7058(5) 0.25038(19) 0.0476(12) Uani 1 1 d .
H1A H 0.1307 0.6046 0.2398 0.057 Uiso 1 1 calc R
H1E H 0.1773 0.7476 0.2325 0.057 Uiso 1 1 calc R
F1 F -0.0513(4) 0.8635(5) -0.00408(18) 0.124(2) Uani 1 1 d .
F2 F -0.0925(3) 0.6394(6) 0.00778(18) 0.1041(17) Uani 1 1 d .
F3 F 0.0219(3) 0.6733(7) -0.01775(18) 0.1061(17) Uani 1 1 d .
C1 C 0.2250(4) 0.8445(9) 0.4960(3) 0.083(2) Uani 1 1 d .
H1B H 0.2292 0.8253 0.5346 0.124 Uiso 1 1 calc R
H1C H 0.1952 0.9393 0.4899 0.124 Uiso 1 1 calc R
H1D H 0.2772 0.8559 0.4807 0.124 Uiso 1 1 calc R
C2 C 0.1757(4) 0.7257(8) 0.4171(3) 0.0561(17) Uani 1 1 d .
C3 C 0.2093(4) 0.8338(8) 0.3838(3) 0.0604(19) Uani 1 1 d .
H3A H 0.2416 0.9121 0.3985 0.072 Uiso 1 1 calc R
C4 C 0.1961(4) 0.8286(8) 0.3290(3) 0.0613(19) Uani 1 1 d .
H4A H 0.2179 0.9043 0.3060 0.074 Uiso 1 1 calc R
C5 C 0.1507(3) 0.7112(7) 0.3087(2) 0.0452(14) Uani 1 1 d .
C6 C 0.1172(4) 0.6041(7) 0.3409(3) 0.0542(17) Uani 1 1 d .
H6A H 0.0852 0.5255 0.3260 0.065 Uiso 1 1 calc R
C7 C 0.1300(4) 0.6104(8) 0.3956(3) 0.0606(18) Uani 1 1 d .
H7A H 0.1072 0.5351 0.4183 0.073 Uiso 1 1 calc R
C8 C 0.0639(4) 0.7915(7) 0.2353(2) 0.0558(17) Uani 1 1 d .
H8A H 0.0721 0.9030 0.2418 0.067 Uiso 1 1 calc R
H8B H 0.0204 0.7571 0.2584 0.067 Uiso 1 1 calc R
C9 C 0.0419(3) 0.7671(7) 0.1772(2) 0.0448(15) Uani 1 1 d .
C10 C 0.0848(3) 0.8332(7) 0.1368(2) 0.0480(16) Uani 1 1 d .
H10A H 0.1309 0.8888 0.1450 0.058 Uiso 1 1 calc R
C11 C 0.0610(3) 0.8187(7) 0.0841(2) 0.0502(16) Uani 1 1 d .
H11A H 0.0902 0.8663 0.0563 0.060 Uiso 1 1 calc R
C12 C -0.0046(3) 0.7360(7) 0.0718(2) 0.0453(15) Uani 1 1 d .
C13 C -0.0470(4) 0.6681(7) 0.1122(3) 0.0587(18) Uani 1 1 d .
H13A H -0.0924 0.6103 0.1037 0.070 Uiso 1 1 calc R
C14 C -0.0241(4) 0.6835(8) 0.1647(3) 0.0571(17) Uani 1 1 d .
H14A H -0.0537 0.6365 0.1924 0.068 Uiso 1 1 calc R
C15 C -0.0319(4) 0.7284(9) 0.0153(3) 0.0650(19) Uani 1 1 d .
S1 S 0.15535(8) 0.28981(18) 0.20347(6) 0.0449(4) Uani 1 1 d .
O2 O 0.1400(3) 0.1369(5) 0.22040(19) 0.0805(16) Uani 1 1 d .
O3 O 0.1045(2) 0.4021(5) 0.22659(17) 0.0585(12) Uani 1 1 d .
O4 O 0.2341(2) 0.3369(6) 0.2031(2) 0.0816(16) Uani 1 1 d .
C16 C 0.1284(4) 0.2936(10) 0.1339(3) 0.071(2) Uani 1 1 d .
F4 F 0.0549(3) 0.2574(8) 0.1276(2) 0.130(2) Uani 1 1 d .
F5 F 0.1411(3) 0.4290(6) 0.11258(17) 0.1002(16) Uani 1 1 d .
F6 F 0.1686(3) 0.1912(6) 0.10641(18) 0.1136(18) Uani 1 1 d .

loop_
_atom_site_aniso_label
_atom_site_aniso_U_11
_atom_site_aniso_U_22
_atom_site_aniso_U_33
_atom_site_aniso_U_23
_atom_site_aniso_U_13
_atom_site_aniso_U_12
O1 0.088(3) 0.090(4) 0.043(3) -0.009(3) -0.013(2) 0.006(3)
N1 0.039(3) 0.054(3) 0.050(3) -0.004(3) 0.004(2) -0.004(2)
F1 0.218(6) 0.082(3) 0.073(3) 0.007(3) -0.068(4) 0.019(4)
F2 0.099(4) 0.142(4) 0.071(3) -0.005(3) -0.025(3) -0.044(3)
F3 0.082(3) 0.178(5) 0.058(3) -0.022(3) -0.001(2) 0.004(3)
C1 0.080(5) 0.115(6) 0.054(5) -0.031(5) -0.025(4) 0.005(5)
C2 0.057(4) 0.065(4) 0.046(4) 0.001(4) -0.003(3) 0.013(4)
C3 0.054(4) 0.074(5) 0.053(5) -0.020(4) -0.012(3) -0.009(4)
C4 0.058(4) 0.069(5) 0.057(5) -0.006(4) 0.002(3) -0.022(4)
C5 0.047(3) 0.052(4) 0.036(3) 0.001(3) -0.009(3) 0.001(3)
C6 0.063(4) 0.054(4) 0.046(4) 0.002(3) -0.005(3) -0.007(3)
C7 0.069(5) 0.064(4) 0.049(4) 0.004(4) -0.001(3) -0.005(4)
C8 0.058(4) 0.058(4) 0.051(4) 0.002(3) 0.000(3) 0.012(3)
C9 0.059(4) 0.042(3) 0.034(3) 0.003(3) -0.002(3) 0.007(3)
C10 0.051(4) 0.052(4) 0.041(4) 0.008(3) -0.006(3) -0.009(3)
C11 0.051(4) 0.061(4) 0.038(4) 0.008(3) 0.001(3) -0.002(3)
C12 0.051(4) 0.049(4) 0.036(4) 0.001(3) -0.006(3) 0.001(3)
C13 0.058(4) 0.062(4) 0.055(4) -0.004(4) -0.005(3) -0.015(3)
C14 0.056(4) 0.067(4) 0.048(4) 0.008(3) 0.005(3) -0.010(4)
C15 0.071(5) 0.067(5) 0.057(5) 0.000(4) -0.013(4) -0.001(4)
S1 0.0422(8) 0.0516(9) 0.0410(9) -0.0031(8) 0.0025(7) 0.0021(7)
O2 0.133(5) 0.055(3) 0.054(3) -0.001(2) 0.031(3) 0.000(3)
O3 0.058(3) 0.059(3) 0.059(3) -0.015(2) 0.008(2) 0.006(2)
O4 0.037(3) 0.126(4) 0.082(4) 0.018(3) -0.009(2) 0.001(3)
C16 0.069(5) 0.096(6) 0.047(5) -0.010(5) 0.001(4) -0.017(5)
F4 0.092(4) 0.213(6) 0.086(4) -0.024(4) -0.037(3) -0.048(4)
F5 0.142(4) 0.102(4) 0.056(3) 0.020(3) -0.013(3) -0.008(3)
F6 0.169(5) 0.113(4) 0.058(3) -0.029(3) 0.042(3) -0.008(4)

loop_
_atom_type_symbol
_atom_type_description
_atom_type_scat_dispersion_real
_atom_type_scat_dispersion_imag
_atom_type_scat_source
C C 0.0033 0.0016 'International Tables Vol C Tables 4.2.6.8 and 6.1.1.4'
H H 0.0000 0.0000 'International Tables Vol C Tables 4.2.6.8 and 6.1.1.4'
N N 0.0061 0.0033 'International Tables Vol C Tables 4.2.6.8 and 6.1.1.4'
O O 0.0106 0.0060 'International Tables Vol C Tables 4.2.6.8 and 6.1.1.4'
F F 0.0171 0.0103 'International Tables Vol C Tables 4.2.6.8 and 6.1.1.4'
S S 0.1246 0.1234 'International Tables Vol C Tables 4.2.6.8 and 6.1.1.4'

loop_
_geom_angle_atom_site_label_1
_geom_angle_atom_site_label_2
_geom_angle_atom_site_label_3
_geom_angle
C2 O1 C1 117.7(6)
C5 N1 C8 112.3(4)
O1 C2 C7 115.8(6)
O1 C2 C3 124.5(6)
C7 C2 C3 119.6(6)
C2 C3 C4 120.3(6)
C5 C4 C3 118.7(6)
C6 C5 C4 121.8(6)
C6 C5 N1 119.1(5)
C4 C5 N1 119.0(5)
C5 C6 C7 119.3(6)
C2 C7 C6 120.3(6)
N1 C8 C9 112.3(5)
C14 C9 C10 119.5(5)
C14 C9 C8 119.6(5)
C10 C9 C8 120.8(5)
C9 C10 C11 120.1(6)
C12 C11 C10 120.2(6)
C11 C12 C13 119.7(6)
C11 C12 C15 119.7(6)
C13 C12 C15 120.6(6)
C14 C13 C12 120.4(6)
C13 C14 C9 120.1(6)
F1 C15 F2 105.8(6)
F1 C15 F3 105.6(7)
F2 C15 F3 104.6(6)
F1 C15 C12 113.0(6)
F2 C15 C12 114.4(6)
F3 C15 C12 112.6(6)
O2 S1 O4 116.8(3)
O2 S1 O3 113.7(3)
O4 S1 O3 113.1(3)
O2 S1 C16 104.9(4)
O4 S1 C16 103.6(3)
O3 S1 C16 102.7(3)
F5 C16 F4 109.2(7)
F5 C16 F6 107.7(6)
F4 C16 F6 106.4(7)
F5 C16 S1 111.5(5)
F4 C16 S1 111.0(5)
F6 C16 S1 110.8(6)

loop_
_geom_bond_atom_site_label_1
_geom_bond_atom_site_label_2
_geom_bond_distance
O1 C2 1.367(7)
O1 C1 1.412(8)
N1 C5 1.481(7)
N1 C8 1.486(7)
F1 C15 1.309(8)
F2 C15 1.310(8)
F3 C15 1.329(8)
C2 C7 1.381(9)
C2 C3 1.379(9)
C3 C4 1.388(9)
C4 C5 1.379(8)
C5 C6 1.356(8)
C6 C7 1.384(9)
C8 C9 1.515(8)
C9 C14 1.381(8)
C9 C10 1.375(8)
C10 C11 1.385(8)
C11 C12 1.370(8)
C12 C13 1.376(8)
C12 C15 1.489(9)
C13 C14 1.377(8)
S1 O2 1.416(5)
S1 O4 1.413(4)
S1 O3 1.430(4)
S1 C16 1.799(7)
C16 F5 1.306(8)
C16 F4 1.311(8)
C16 F6 1.318(8)

loop_
_cod_related_entry_id
_cod_related_entry_code
_cod_related_entry_database
1 21156974 ChemSpider
